data_4084122
loop_
_publ_author_name
'Teets, Thomas S.'
'Labinger, Jay A.'
'Bercaw, John E.'

_publ_section_title
;
 Guanidine-Functionalized Rhenium Cyclopentadienyl Carbonyl Complexes:
 Synthesis and Cooperative Activation of H--H and O--H Bonds
;
_journal_issue 15
_journal_name_full Organometallics
_journal_page_first 4107
_journal_paper_doi 10.1021/om500650b
_journal_volume 33
_journal_year 2014
_chemical_formula_sum 'C12 H15 B2 F8 N4 O3 Re'
_chemical_formula_weight 623.10
_chemical_name_systematic
; 
 ? 
;
_space_group_IT_number 29
_symmetry_cell_setting orthorhombic
_symmetry_space_group_name_Hall 'P 2c -2ac'
_symmetry_space_group_name_H-M 'P c a 21'
_atom_sites_solution_hydrogens geom
_atom_sites_solution_primary direct
_atom_sites_solution_secondary difmap
_audit_creation_method SHELXL-97
_cell_angle_alpha 90.00
_cell_angle_beta 90.00
_cell_angle_gamma 90.00
_cell_formula_units_Z 8
_cell_length_a 21.1586(9)
_cell_length_b 7.8417(3)
_cell_length_c 22.8621(10)
_cell_measurement_reflns_used 9225
_cell_measurement_temperature 100(2)
_cell_measurement_theta_max 31.18
_cell_measurement_theta_min 2.60
_cell_volume 3793.3(3)
_computing_cell_refinement 'Bruker SAINT'
_computing_data_collection 'Bruker APEX2'
_computing_data_reduction 'Bruker SAINT'
_computing_molecular_graphics 'Bruker SHELXTL'
_computing_publication_material 'Bruker SHELXTL'
_computing_structure_refinement 'SHELXL-97 (Sheldrick, 2008)'
_computing_structure_solution 'SHELXS-97 (Sheldrick, 2008)'
_diffrn_ambient_temperature 100(2)
_diffrn_measured_fraction_theta_full 0.999
_diffrn_measured_fraction_theta_max 0.999
_diffrn_measurement_device_type 'Bruker APEX-II CCD'
_diffrn_measurement_method '\f and \w scans'
_diffrn_radiation_monochromator graphite
_diffrn_radiation_source 'fine-focus sealed tube'
_diffrn_radiation_type MoK\a
_diffrn_radiation_wavelength 0.71073
_diffrn_reflns_av_R_equivalents 0.0654
_diffrn_reflns_av_sigmaI/netI 0.0325
_diffrn_reflns_limit_h_max 30
_diffrn_reflns_limit_h_min -31
_diffrn_reflns_limit_k_max 11
_diffrn_reflns_limit_k_min -11
_diffrn_reflns_limit_l_max 33
_diffrn_reflns_limit_l_min -33
_diffrn_reflns_number 118663
_diffrn_reflns_theta_full 31.51
_diffrn_reflns_theta_max 31.51
_diffrn_reflns_theta_min 2.12
_exptl_absorpt_coefficient_mu 6.506
_exptl_absorpt_correction_T_max 0.5921
_exptl_absorpt_correction_T_min 0.1663
_exptl_absorpt_correction_type multi-scan
_exptl_absorpt_process_details sadabs
_exptl_crystal_colour yellow
_exptl_crystal_density_diffrn 2.182
_exptl_crystal_density_method 'not measured'
_exptl_crystal_description plate
_exptl_crystal_F_000 2368
_exptl_crystal_size_max 0.43
_exptl_crystal_size_mid 0.36
_exptl_crystal_size_min 0.09
_refine_diff_density_max 5.512
_refine_diff_density_min -1.486
_refine_diff_density_rms 0.186
_refine_ls_abs_structure_details 'Flack H D (1983), Acta Cryst. A39, 876-881'
_refine_ls_abs_structure_Flack 0.534(8)
_refine_ls_extinction_method none
_refine_ls_goodness_of_fit_ref 1.120
_refine_ls_hydrogen_treatment mixed
_refine_ls_matrix_type full
_refine_ls_number_parameters 615
_refine_ls_number_reflns 12650
_refine_ls_number_restraints 1149
_refine_ls_restrained_S_all 1.084
_refine_ls_R_factor_all 0.0445
_refine_ls_R_factor_gt 0.0386
_refine_ls_shift/su_max 0.001
_refine_ls_shift/su_mean 0.000
_refine_ls_structure_factor_coef Fsqd
_refine_ls_weighting_details 'calc w=1/[\s^2^(Fo^2^)+(0.0451P)^2^+7.4063P] where P=(Fo^2^+2Fc^2^)/3'
_refine_ls_weighting_scheme calc
_refine_ls_wR_factor_gt 0.0858
_refine_ls_wR_factor_ref 0.0888
_reflns_number_gt 11698
_reflns_number_total 12650
_reflns_threshold_expression >2sigma(I)
_cod_data_source_file om500650b_si_001.cif
_cod_data_source_block 3
_cod_depositor_comments
;
The following automatic conversions were performed:

'_symmetry_cell_setting' value 'Orthorhombic' changed to
'orthorhombic' according to
/usr/data/users/saulius/crontab/automatic-downloads/rss-feeds/ACS/lib/dictionaries/cif_core.dic
dictionary named 'cif_core.dic' version 2.4.2 from 2011-04-26.

Automatic conversion script
Id: cif_fix_values 2281 2013-09-26 08:29:07Z andrius 

 Adding full bibliography for 4084120--4084124.cif.
;
_cod_original_sg_symbol_H-M Pca2(1)
_cod_database_code 4084122

loop_
_symmetry_equiv_pos_as_xyz
'x, y, z'
'-x, -y, z+1/2'
'x+1/2, -y, z'
'-x+1/2, y, z+1/2'

loop_
_atom_site_label
_atom_site_type_symbol
_atom_site_fract_x
_atom_site_fract_y
_atom_site_fract_z
_atom_site_U_iso_or_equiv
_atom_site_adp_type
_atom_site_occupancy
_atom_site_symmetry_multiplicity
_atom_site_calc_flag
_atom_site_refinement_flags
_atom_site_disorder_assembly
_atom_site_disorder_group
Re1 Re -0.319795(9) 1.61183(2) -0.163906(10) 0.02378(5) Uani 1 1 d U . .
Re2 Re 0.071898(9) 1.92449(3) 0.096181(9) 0.02460(5) Uani 1 1 d U A .
F8 F -0.06140(16) 1.6749(5) -0.02461(19) 0.0361(8) Uani 1 1 d U . .
F4 F 0.21939(19) -0.1301(5) 0.48468(19) 0.0397(9) Uani 1 1 d U . .
F12 F -0.3219(3) 0.6091(6) 0.2424(2) 0.0508(12) Uani 1 1 d U . .
F3 F 0.2743(3) 0.0069(6) 0.4139(2) 0.0647(16) Uani 1 1 d U . .
F7 F -0.0242(2) 1.4263(6) -0.0612(3) 0.0617(16) Uani 1 1 d U . .
F6 F 0.0273(3) 1.5514(6) 0.0145(3) 0.0671(17) Uani 1 1 d U . .
F2 F 0.18096(19) 0.1163(5) 0.4468(3) 0.0505(13) Uani 1 1 d U . .
F5 F 0.03010(19) 1.6758(8) -0.0743(2) 0.0566(13) Uani 1 1 d U . .
F1 F 0.2681(2) 0.1242(6) 0.5025(2) 0.0513(11) Uani 1 1 d U . .
F11 F -0.3897(2) 0.5071(8) 0.1743(2) 0.0602(13) Uani 1 1 d U . .
F10 F -0.2980(3) 0.6169(9) 0.1455(3) 0.076(2) Uani 1 1 d U . .
B4 B -0.0733(3) 2.0373(8) 0.2389(3) 0.0207(10) Uani 1 1 d U . .
B3 B -0.3271(3) 0.5256(9) 0.1889(3) 0.0272(12) Uani 1 1 d U . .
B1 B 0.2362(3) 0.0263(8) 0.4614(3) 0.0260(11) Uani 1 1 d U . .
F9 F -0.3027(4) 0.3639(7) 0.1940(3) 0.082(2) Uani 1 1 d U . .
C1 C -0.3603(3) 1.5751(6) -0.2365(2) 0.0225(10) Uani 1 1 d U . .
O1 O -0.3836(3) 1.5409(7) -0.2802(2) 0.0482(14) Uani 1 1 d U . .
N1 N -0.3844(3) 1.7581(9) -0.1349(3) 0.0410(13) Uani 1 1 d U . .
O2 O -0.4233(3) 1.8385(10) -0.1146(3) 0.0562(16) Uani 1 1 d U . .
C2 C -0.2727(3) 1.8052(7) -0.1946(2) 0.0235(10) Uani 1 1 d U . .
O3 O -0.2443(2) 1.9172(6) -0.2115(2) 0.0364(10) Uani 1 1 d U . .
C3 C 0.1129(3) 1.9517(8) 0.1696(2) 0.0261(10) Uani 1 1 d U . .
N5 N 0.1314(2) 1.7604(8) 0.0677(2) 0.0354(11) Uani 1 1 d U . .
C4 C 0.0189(2) 1.7428(7) 0.1258(2) 0.0233(9) Uani 1 1 d U . .
O4 O 0.1390(3) 1.9744(8) 0.2122(2) 0.0497(13) Uani 1 1 d U . .
O5 O 0.1663(2) 1.6639(9) 0.0479(2) 0.0454(13) Uani 1 1 d U . .
O6 O -0.0142(2) 1.6371(6) 0.1407(3) 0.0386(11) Uani 1 1 d U . .
B2 B -0.0066(4) 1.5800(11) -0.0367(4) 0.0383(16) Uani 1 1 d U . .
N3 N -0.07525(19) 1.6284(6) -0.1697(3) 0.0272(10) Uani 1 1 d U . .
N7 N -0.1689(2) 1.9390(8) 0.0958(3) 0.0341(10) Uani 1 1 d U . .
C15 C -0.2519(3) 1.3844(6) -0.1628(4) 0.0315(10) Uani 1 1 d U . .
H15 H -0.2317 1.3519 -0.1982 0.038 Uiso 1 1 calc R . .
N2 N -0.16797(18) 1.5710(5) -0.1179(2) 0.0167(7) Uani 1 1 d DU . .
H2 H -0.173(3) 1.664(5) -0.098(3) 0.020 Uiso 1 1 d D . .
N4 N -0.1065(2) 1.3601(6) -0.1652(3) 0.0346(11) Uani 1 1 d U . .
C21 C -0.1184(2) 1.5218(7) -0.1504(2) 0.0220(10) Uani 1 1 d U . .
N6 N -0.0758(2) 1.9870(6) 0.04203(19) 0.0214(8) Uani 1 1 d DU . .
H6 H -0.0825 1.9049 0.0165 0.026 Uiso 1 1 calc RD A .
C41 C -0.1257(3) 2.0416(7) 0.0741(2) 0.0239(9) Uani 1 1 d DU A .
C11 C -0.2273(2) 1.4990(6) -0.1183(2) 0.0193(9) Uani 1 1 d U . .
C12 C -0.2753(2) 1.5268(8) -0.0765(3) 0.0269(10) Uani 1 1 d U . .
H12 H -0.2737 1.6039 -0.0445 0.032 Uiso 1 1 calc R . .
C35 C 0.0082(3) 2.1632(7) 0.0918(3) 0.0324(11) Uani 1 1 d U . .
H35 H -0.0148 2.2047 0.1245 0.039 Uiso 1 1 calc R A .
C31 C -0.0150(2) 2.0519(7) 0.0466(2) 0.0218(9) Uani 1 1 d U A .
C14 C -0.3142(3) 1.3290(8) -0.1423(3) 0.0402(14) Uani 1 1 d U . .
H14 H -0.3408 1.2474 -0.1607 0.048 Uiso 1 1 calc R . .
C32 C 0.0339(2) 2.0149(8) 0.0072(2) 0.0270(10) Uani 1 1 d U . .
H32 H 0.0323 1.9374 -0.0247 0.032 Uiso 1 1 calc R A .
C44 C -0.1667(2) 1.7502(9) 0.0958(4) 0.0433(15) Uani 1 1 d U A .
H44A H -0.2075 1.7051 0.0827 0.065 Uiso 1 1 calc R . .
H44B H -0.1579 1.7093 0.1355 0.065 Uiso 1 1 calc R . .
H44C H -0.1333 1.7112 0.0693 0.065 Uiso 1 1 calc R . .
C34 C 0.0702(3) 2.1978(10) 0.0783(4) 0.0451(15) Uani 1 1 d U A .
H34 H 0.0978 2.2651 0.1015 0.054 Uiso 1 1 calc R . .
C13 C -0.3273(3) 1.4166(9) -0.0914(4) 0.0411(15) Uani 1 1 d U . .
H13 H -0.3651 1.4058 -0.0693 0.049 Uiso 1 1 calc R . .
C33 C 0.0871(3) 2.1185(10) 0.0247(3) 0.0414(15) Uani 1 1 d U A .
H33 H 0.1259 2.1312 0.0042 0.050 Uiso 1 1 calc R . .
C24 C -0.0782(3) 1.8120(8) -0.1680(4) 0.0368(13) Uani 1 1 d U . .
H24A H -0.0885 1.8555 -0.2070 0.055 Uiso 1 1 calc R . .
H24B H -0.0373 1.8576 -0.1555 0.055 Uiso 1 1 calc R . .
H24C H -0.1110 1.8476 -0.1402 0.055 Uiso 1 1 calc R . .
N8 N -0.1418(6) 2.1901(14) 0.0948(6) 0.0229(15) Uani 0.550(13) 1 d PDU A 1
C42 C -0.2203(5) 2.010(2) 0.1279(6) 0.031(2) Uani 0.550(13) 1 d PDU A 1
H42A H -0.2245 1.9576 0.1671 0.037 Uiso 0.550(13) 1 calc PR A 1
H42B H -0.2608 1.9996 0.1065 0.037 Uiso 0.550(13) 1 calc PR A 1
C43 C -0.1972(5) 2.1927(19) 0.1310(6) 0.029(2) Uani 0.550(13) 1 d PDU A 1
H43A H -0.2293 2.2726 0.1154 0.035 Uiso 0.550(13) 1 calc PR A 1
H43B H -0.1867 2.2255 0.1717 0.035 Uiso 0.550(13) 1 calc PR A 1
C45 C -0.1226(6) 2.3465(11) 0.0627(7) 0.031(3) Uani 0.550(13) 1 d PDU A 1
H45A H -0.1041 2.4284 0.0902 0.046 Uiso 0.550(13) 1 calc PR A 1
H45B H -0.1597 2.3975 0.0440 0.046 Uiso 0.550(13) 1 calc PR A 1
H45C H -0.0913 2.3168 0.0328 0.046 Uiso 0.550(13) 1 calc PR A 1
N8A N -0.1310(8) 2.2168(18) 0.0773(6) 0.0229(15) Uani 0.450(13) 1 d PDU A 2
C42A C -0.2106(7) 2.086(3) 0.1239(8) 0.031(2) Uani 0.450(13) 1 d PDU A 2
H42C H -0.2542 2.0769 0.1085 0.037 Uiso 0.450(13) 1 calc PR A 2
H42D H -0.2125 2.0686 0.1667 0.037 Uiso 0.450(13) 1 calc PR A 2
C43A C -0.1859(8) 2.259(2) 0.1115(6) 0.033(3) Uani 0.450(13) 1 d PDU A 2
H43C H -0.2165 2.3284 0.0890 0.040 Uiso 0.450(13) 1 calc PR A 2
H43D H -0.1744 2.3203 0.1479 0.040 Uiso 0.450(13) 1 calc PR A 2
C45A C -0.1018(7) 2.3445(15) 0.0377(7) 0.026(3) Uani 0.450(13) 1 d PDU A 2
H45D H -0.0669 2.2914 0.0162 0.039 Uiso 0.450(13) 1 calc PR A 2
H45E H -0.0856 2.4403 0.0608 0.039 Uiso 0.450(13) 1 calc PR A 2
H45F H -0.1335 2.3862 0.0100 0.039 Uiso 0.450(13) 1 calc PR A 2
C22 C -0.0261(3) 1.5352(14) -0.2022(4) 0.057(2) Uani 1 1 d U . .
H22A H 0.0155 1.5454 -0.1827 0.069 Uiso 1 1 calc R . .
H22B H -0.0225 1.5777 -0.2428 0.069 Uiso 1 1 calc R . .
C23 C -0.0495(4) 1.3545(13) -0.2009(4) 0.062(2) Uani 1 1 d U . .
H23A H -0.0593 1.3139 -0.2409 0.074 Uiso 1 1 calc R . .
H23B H -0.0176 1.2779 -0.1833 0.074 Uiso 1 1 calc R . .
C25 C -0.1256(4) 1.2141(8) -0.1297(4) 0.062(3) Uani 1 1 d U . .
H25A H -0.0892 1.1721 -0.1075 0.094 Uiso 1 1 calc R . .
H25B H -0.1414 1.1233 -0.1552 0.094 Uiso 1 1 calc R . .
H25C H -0.1590 1.2489 -0.1025 0.094 Uiso 1 1 calc R . .
F13 F -0.1189(5) 1.9206(12) 0.2265(6) 0.072(4) Uani 0.484(10) 1 d PDU B 1
F14 F -0.0142(4) 1.9691(16) 0.2379(5) 0.062(3) Uani 0.484(10) 1 d PDU B 1
F15 F -0.0762(5) 2.1721(15) 0.2008(6) 0.060(4) Uani 0.484(10) 1 d PDU B 1
F16 F -0.0820(6) 2.0997(15) 0.2962(4) 0.072(4) Uani 0.484(10) 1 d PDU B 1
F16A F -0.0809(4) 1.9404(9) 0.1864(3) 0.042(2) Uani 0.516(10) 1 d PDU B 2
F15A F -0.1306(4) 2.0365(11) 0.2667(5) 0.062(3) Uani 0.516(10) 1 d PDU B 2
F14A F -0.0284(5) 1.9580(11) 0.2711(5) 0.055(3) Uani 0.516(10) 1 d PDU B 2
F13A F -0.0556(4) 2.1984(9) 0.2240(4) 0.036(2) Uani 0.516(10) 1 d PDU B 2

loop_
_atom_site_aniso_label
_atom_site_aniso_U_11
_atom_site_aniso_U_22
_atom_site_aniso_U_33
_atom_site_aniso_U_23
_atom_site_aniso_U_13
_atom_site_aniso_U_12
Re1 0.02244(8) 0.02331(8) 0.02559(9) 0.01095(9) -0.00828(8) -0.00652(7)
Re2 0.02527(9) 0.02709(9) 0.02145(9) 0.00247(9) -0.00286(8) -0.00681(7)
F8 0.0282(16) 0.0298(17) 0.050(2) -0.0161(17) 0.0055(15) 0.0007(13)
F4 0.044(2) 0.0359(19) 0.039(2) 0.0203(16) 0.0170(17) 0.0167(16)
F12 0.068(3) 0.046(3) 0.038(2) -0.0154(19) -0.001(2) -0.002(2)
F3 0.107(4) 0.031(2) 0.056(3) -0.010(2) 0.059(3) -0.010(2)
F7 0.059(3) 0.049(2) 0.077(4) -0.045(2) -0.042(3) 0.029(2)
F6 0.088(4) 0.042(3) 0.071(4) -0.016(2) -0.059(3) 0.006(2)
F2 0.0306(19) 0.039(2) 0.082(4) 0.030(2) -0.025(2) -0.0026(15)
F5 0.0272(18) 0.098(4) 0.045(2) -0.036(2) 0.0068(17) 0.002(2)
F1 0.050(3) 0.068(3) 0.035(2) -0.001(2) -0.0158(19) 0.013(2)
F11 0.034(2) 0.085(4) 0.062(3) -0.013(3) 0.005(2) -0.021(2)
F10 0.060(3) 0.118(5) 0.050(3) 0.035(3) 0.000(3) -0.048(3)
B4 0.022(2) 0.023(2) 0.017(2) 0.0002(19) 0.0028(19) -0.0010(19)
B3 0.025(3) 0.031(3) 0.026(3) 0.000(2) 0.007(2) 0.000(2)
B1 0.029(3) 0.030(3) 0.019(3) 0.004(2) 0.003(2) 0.011(2)
F9 0.135(6) 0.051(3) 0.060(4) -0.016(3) -0.012(4) 0.045(4)
C1 0.025(2) 0.021(2) 0.021(2) 0.0091(17) -0.0088(18) -0.0082(17)
O1 0.073(4) 0.042(3) 0.029(2) 0.008(2) -0.026(2) -0.022(3)
N1 0.043(3) 0.052(3) 0.028(3) 0.011(2) 0.005(2) 0.010(2)
O2 0.061(4) 0.073(4) 0.034(3) 0.005(3) 0.024(3) 0.021(3)
C2 0.027(2) 0.019(2) 0.025(3) 0.0046(18) -0.0010(19) -0.0015(17)
O3 0.042(2) 0.026(2) 0.042(3) 0.0091(18) 0.002(2) -0.0121(17)
C3 0.032(3) 0.034(3) 0.012(2) -0.0030(19) -0.0051(18) -0.006(2)
N5 0.023(2) 0.060(3) 0.023(2) -0.005(2) -0.0036(18) -0.004(2)
C4 0.016(2) 0.028(2) 0.026(3) 0.0018(19) 0.0007(17) -0.0007(17)
O4 0.059(3) 0.060(3) 0.029(3) -0.010(2) -0.019(2) -0.012(3)
O5 0.027(2) 0.084(4) 0.025(2) -0.012(2) 0.0019(18) 0.020(2)
O6 0.025(2) 0.037(2) 0.054(3) 0.018(2) 0.0037(19) -0.0036(17)
B2 0.029(3) 0.047(4) 0.039(4) -0.023(3) -0.014(3) 0.018(3)
N3 0.0163(18) 0.033(2) 0.032(3) -0.011(2) 0.005(2) 0.0092(14)
N7 0.0213(18) 0.054(3) 0.027(2) 0.010(2) 0.001(2) 0.0136(19)
C15 0.038(2) 0.0177(18) 0.038(3) 0.004(2) -0.020(3) -0.0082(18)
N2 0.0099(15) 0.0112(16) 0.029(2) -0.0011(15) 0.0000(14) -0.0028(12)
N4 0.034(2) 0.024(2) 0.045(3) -0.021(2) -0.023(3) 0.0203(16)
C21 0.019(2) 0.023(2) 0.025(3) -0.0087(18) -0.0066(17) 0.0056(16)
N6 0.0254(19) 0.024(2) 0.0146(18) -0.0042(16) 0.0008(15) -0.0081(16)
C41 0.029(2) 0.024(2) 0.018(2) 0.0028(18) -0.0076(18) 0.0094(18)
C11 0.0197(19) 0.019(2) 0.019(2) 0.0062(16) -0.0087(16) -0.0077(16)
C12 0.019(2) 0.035(3) 0.027(2) 0.016(2) -0.0026(18) -0.0108(19)
C35 0.044(3) 0.022(2) 0.031(3) -0.002(2) -0.014(2) -0.0073(19)
C31 0.025(2) 0.022(2) 0.018(2) 0.0025(17) -0.0060(17) -0.0080(17)
C14 0.042(3) 0.022(2) 0.057(3) 0.027(2) -0.027(3) -0.020(2)
C32 0.024(2) 0.041(3) 0.016(2) 0.0052(19) -0.0001(17) -0.017(2)
C44 0.018(2) 0.053(3) 0.059(4) 0.033(4) 0.006(3) 0.003(2)
C34 0.022(2) 0.057(3) 0.057(4) -0.017(3) -0.024(2) -0.010(2)
C13 0.022(2) 0.046(3) 0.055(4) 0.032(3) -0.015(2) -0.016(2)
C33 0.033(3) 0.056(4) 0.035(3) 0.019(3) -0.007(2) -0.027(3)
C24 0.026(2) 0.040(3) 0.045(4) 0.007(3) -0.003(3) -0.018(2)
N8 0.030(4) 0.029(3) 0.010(5) -0.005(3) -0.005(3) 0.009(2)
C42 0.007(3) 0.057(6) 0.028(4) -0.015(6) -0.003(3) 0.002(4)
C43 0.017(4) 0.045(6) 0.025(5) -0.012(5) -0.008(3) 0.011(4)
C45 0.036(6) 0.010(3) 0.047(8) -0.008(4) -0.010(5) 0.005(4)
N8A 0.030(4) 0.029(3) 0.010(5) -0.005(3) -0.005(3) 0.009(2)
C42A 0.007(3) 0.057(6) 0.028(4) -0.015(6) -0.003(3) 0.002(4)
C43A 0.046(7) 0.045(6) 0.009(5) -0.001(5) 0.003(4) 0.010(6)
C45A 0.031(7) 0.020(5) 0.028(7) -0.003(5) -0.004(5) -0.005(5)
C22 0.021(3) 0.110(6) 0.042(4) -0.043(4) 0.001(3) 0.009(3)
C23 0.042(4) 0.080(5) 0.064(5) -0.051(4) -0.020(3) 0.042(3)
C25 0.070(5) 0.013(2) 0.104(7) -0.001(3) -0.064(4) -0.003(3)
F13 0.079(7) 0.046(6) 0.090(10) 0.000(5) -0.010(7) -0.036(5)
F14 0.048(5) 0.090(8) 0.046(6) -0.014(6) -0.013(5) 0.041(5)
F15 0.049(6) 0.055(7) 0.077(8) 0.047(7) -0.013(6) -0.006(5)
F16 0.093(9) 0.087(9) 0.036(5) -0.028(5) 0.010(5) 0.034(7)
F16A 0.065(6) 0.034(4) 0.026(4) -0.009(3) -0.006(3) -0.007(3)
F15A 0.058(5) 0.042(5) 0.086(8) 0.005(5) 0.058(6) 0.006(4)
F14A 0.068(6) 0.042(5) 0.055(6) -0.003(5) -0.041(5) 0.013(4)
F13A 0.048(5) 0.023(3) 0.038(5) 0.001(3) 0.004(4) -0.010(3)

loop_
_atom_type_symbol
_atom_type_description
_atom_type_scat_dispersion_real
_atom_type_scat_dispersion_imag
_atom_type_scat_source
C C 0.0033 0.0016 'International Tables Vol C Tables 4.2.6.8 and 6.1.1.4'
H H 0.0000 0.0000 'International Tables Vol C Tables 4.2.6.8 and 6.1.1.4'
B B 0.0013 0.0007 'International Tables Vol C Tables 4.2.6.8 and 6.1.1.4'
N N 0.0061 0.0033 'International Tables Vol C Tables 4.2.6.8 and 6.1.1.4'
O O 0.0106 0.0060 'International Tables Vol C Tables 4.2.6.8 and 6.1.1.4'
F F 0.0171 0.0103 'International Tables Vol C Tables 4.2.6.8 and 6.1.1.4'
Re Re -1.0185 7.2310 'International Tables Vol C Tables 4.2.6.8 and 6.1.1.4'

loop_
_geom_angle_atom_site_label_1
_geom_angle_atom_site_label_2
_geom_angle_atom_site_label_3
_geom_angle
C1 Re1 N1 94.2(3)
C1 Re1 C2 92.0(2)
N1 Re1 C2 91.3(3)
C1 Re1 C13 120.6(2)
N1 Re1 C13 95.9(3)
C2 Re1 C13 145.8(2)
C1 Re1 C14 93.8(2)
N1 Re1 C14 123.3(3)
C2 Re1 C14 144.2(2)
C13 Re1 C14 35.4(3)
C1 Re1 C15 100.1(2)
N1 Re1 C15 156.3(3)
C2 Re1 C15 106.8(2)
C13 Re1 C15 60.6(3)
C14 Re1 C15 37.4(2)
C1 Re1 C12 154.3(2)
N1 Re1 C12 99.5(2)
C2 Re1 C12 109.2(2)
C13 Re1 C12 36.7(2)
C14 Re1 C12 60.6(2)
C15 Re1 C12 60.6(3)
C1 Re1 C11 134.3(2)
N1 Re1 C11 131.3(2)
C2 Re1 C11 91.49(19)
C13 Re1 C11 59.12(19)
C14 Re1 C11 60.08(18)
C15 Re1 C11 36.13(19)
C12 Re1 C11 34.99(19)
C3 Re2 N5 94.3(2)
C3 Re2 C4 92.2(2)
N5 Re2 C4 90.3(2)
C3 Re2 C34 93.6(3)
N5 Re2 C34 127.4(3)
C4 Re2 C34 141.2(2)
C3 Re2 C33 119.9(2)
N5 Re2 C33 96.5(3)
C4 Re2 C33 146.3(2)
C34 Re2 C33 37.3(3)
C3 Re2 C32 155.0(2)
N5 Re2 C32 97.9(2)
C4 Re2 C32 109.5(2)
C34 Re2 C32 61.7(2)
C33 Re2 C32 37.0(2)
C3 Re2 C35 102.4(2)
N5 Re2 C35 156.1(3)
C4 Re2 C35 105.9(2)
C34 Re2 C35 35.5(2)
C33 Re2 C35 60.3(3)
C32 Re2 C35 60.5(2)
C3 Re2 C31 136.5(2)
N5 Re2 C31 128.9(2)
C4 Re2 C31 91.6(2)
C34 Re2 C31 59.04(18)
C33 Re2 C31 58.8(2)
C32 Re2 C31 34.80(19)
C35 Re2 C31 35.68(19)
F14A B4 F14 35.2(6)
F14A B4 F13 107.5(8)
F14 B4 F13 112.6(8)
F14A B4 F13A 111.7(7)
F14 B4 F13A 96.3(8)
F13 B4 F13A 140.2(8)
F14A B4 F15 137.0(8)
F14 B4 F15 109.6(8)
F13 B4 F15 110.8(8)
F13A B4 F15 30.4(5)
F14A B4 F15A 111.5(8)
F14 B4 F15A 145.0(8)
F13 B4 F15A 57.7(7)
F13A B4 F15A 111.3(6)
F15 B4 F15A 105.0(7)
F14A B4 F16 75.3(7)
F14 B4 F16 105.8(7)
F13 B4 F16 109.5(8)
F13A B4 F16 86.9(7)
F15 B4 F16 108.5(8)
F15A B4 F16 56.9(7)
F14A B4 F16A 107.0(7)
F14 B4 F16A 83.2(7)
F13 B4 F16A 52.2(7)
F13A B4 F16A 108.4(6)
F15 B4 F16A 82.7(8)
F15A B4 F16A 106.7(7)
F16 B4 F16A 161.6(8)
F10 B3 F11 108.3(6)
F10 B3 F9 112.0(6)
F11 B3 F9 106.6(6)
F10 B3 F12 110.8(6)
F11 B3 F12 109.8(5)
F9 B3 F12 109.2(6)
F3 B1 F4 111.1(5)
F3 B1 F1 108.3(6)
F4 B1 F1 110.7(5)
F3 B1 F2 111.1(6)
F4 B1 F2 108.8(5)
F1 B1 F2 106.7(5)
O1 C1 Re1 175.2(5)
O2 N1 Re1 175.6(6)
O3 C2 Re1 178.6(5)
O4 C3 Re2 176.6(6)
O5 N5 Re2 176.7(5)
O6 C4 Re2 176.5(5)
F5 B2 F7 112.0(7)
F5 B2 F6 108.8(6)
F7 B2 F6 109.9(7)
F5 B2 F8 107.3(6)
F7 B2 F8 108.6(6)
F6 B2 F8 110.2(6)
C21 N3 C24 126.5(5)
C21 N3 C22 110.2(6)
C24 N3 C22 122.7(6)
C41 N7 C42 119.1(8)
C41 N7 C44 126.2(5)
C42 N7 C44 114.3(8)
C41 N7 C42A 95.5(8)
C42 N7 C42A 23.7(6)
C44 N7 C42A 137.8(9)
C11 C15 C14 106.4(7)
C11 C15 Re1 75.6(3)
C14 C15 Re1 70.8(3)
C21 N2 C11 126.2(4)
C21 N4 C23 109.1(6)
C21 N4 C25 123.4(7)
C23 N4 C25 121.1(6)
N3 C21 N4 112.7(5)
N3 C21 N2 123.1(5)
N4 C21 N2 124.1(5)
C41 N6 C31 124.5(5)
N8 C41 N7 103.2(7)
N8 C41 N6 133.1(8)
N7 C41 N6 123.5(5)
N8 C41 N8A 21.5(6)
N7 C41 N8A 122.2(8)
N6 C41 N8A 113.9(8)
N2 C11 C12 126.0(5)
N2 C11 C15 125.9(5)
C12 C11 C15 108.1(5)
N2 C11 Re1 126.8(3)
C12 C11 Re1 69.4(3)
C15 C11 Re1 68.3(3)
C11 C12 C13 107.3(6)
C11 C12 Re1 75.6(3)
C13 C12 Re1 70.0(3)
C34 C35 C31 106.5(6)
C34 C35 Re2 67.2(4)
C31 C35 Re2 74.8(3)
N6 C31 C32 124.0(5)
N6 C31 C35 126.3(5)
C32 C31 C35 109.7(5)
N6 C31 Re2 126.8(4)
C32 C31 Re2 69.6(3)
C35 C31 Re2 69.5(3)
C13 C14 C15 107.7(5)
C13 C14 Re1 71.8(4)
C15 C14 Re1 71.8(3)
C31 C32 C33 106.3(6)
C31 C32 Re2 75.6(3)
C33 C32 Re2 69.8(3)
C35 C34 C33 110.4(5)
C35 C34 Re2 77.3(4)
C33 C34 Re2 74.2(4)
C14 C13 C12 110.2(6)
C14 C13 Re1 72.8(4)
C12 C13 Re1 73.4(3)
C34 C33 C32 106.8(6)
C34 C33 Re2 68.5(4)
C32 C33 Re2 73.2(3)
C41 N8 C43 115.8(10)
C41 N8 C45 119.1(10)
C43 N8 C45 119.8(10)
N7 C42 C43 98.4(9)
N8 C43 C42 102.8(9)
C41 N8A C43A 108.9(11)
C41 N8A C45A 127.2(11)
C43A N8A C45A 120.8(13)
C43A C42A N7 113.0(11)
N8A C43A C42A 100.1(12)
N3 C22 C23 103.0(6)
N4 C23 C22 104.8(5)

loop_
_geom_bond_atom_site_label_1
_geom_bond_atom_site_label_2
_geom_bond_distance
Re1 C1 1.889(5)
Re1 N1 1.903(6)
Re1 C2 1.946(5)
Re1 C13 2.262(6)
Re1 C14 2.276(6)
Re1 C15 2.290(6)
Re1 C12 2.308(6)
Re1 C11 2.388(5)
Re2 C3 1.903(5)
Re2 N5 1.915(6)
Re2 C4 1.936(5)
Re2 C34 2.182(8)
Re2 C33 2.257(6)
Re2 C32 2.301(6)
Re2 C35 2.309(6)
Re2 C31 2.379(5)
F8 B2 1.406(8)
F4 B1 1.384(8)
F12 B3 1.392(8)
F3 B1 1.361(7)
F7 B2 1.381(8)
F6 B2 1.390(9)
F2 B1 1.405(7)
F5 B2 1.380(11)
F1 B1 1.389(8)
F11 B3 1.373(8)
F10 B3 1.369(8)
B4 F14A 1.354(9)
B4 F14 1.359(10)
B4 F13 1.359(10)
B4 F13A 1.360(9)
B4 F15 1.370(10)
B4 F15A 1.370(9)
B4 F16 1.410(10)
B4 F16A 1.428(9)
B3 F9 1.374(8)
C1 O1 1.148(7)
N1 O2 1.136(8)
C2 O3 1.132(7)
C3 O4 1.132(7)
N5 O5 1.150(7)
C4 O6 1.138(7)
N3 C21 1.315(7)
N3 C24 1.441(8)
N3 C22 1.472(8)
N7 C41 1.313(8)
N7 C42 1.424(13)
N7 C44 1.481(9)
N7 C42A 1.586(17)
C15 C11 1.454(8)
C15 C14 1.465(9)
N2 C21 1.341(7)
N2 C11 1.376(6)
N4 C21 1.336(6)
N4 C23 1.457(11)
N4 C25 1.460(11)
N6 C41 1.355(7)
N6 C31 1.389(6)
C41 N8 1.302(12)
C41 N8A 1.381(15)
C11 C12 1.414(8)
C12 C13 1.439(8)
C35 C34 1.375(9)
C35 C31 1.438(8)
C31 C32 1.401(8)
C14 C13 1.379(12)
C32 C33 1.446(8)
C34 C33 1.420(11)
N8 C43 1.435(15)
N8 C45 1.487(14)
C42 C43 1.518(18)
N8A C43A 1.439(19)
N8A C45A 1.486(16)
C42A C43A 1.49(2)
C22 C23 1.502(15)
